data_4061053
loop_
_publ_author_name
'Kang, Myeongsoon'
'Sen, Ayusman'

_publ_section_title
;
 Reaction of Palladium 1,5-Cyclooctadiene Alkyl Chloride with Norbornene
 Derivatives: Relevance to Metal-Catalyzed Addition Polymerization
 of Functionalized Norbornenes
;
_journal_coden_ASTM ORGND7
_journal_issue 23
_journal_name_full Organometallics
_journal_page_first 5396
_journal_page_last 5398
_journal_paper_doi 10.1021/om049449h
_journal_volume 23
_journal_year 2004
_chemical_formula_sum 'C19 H29 Cl O2 Pd'
_chemical_formula_weight 431.27
_chemical_name_common (COD)Pd(Cl)(2-Me-5-endo-ethylester-norbornanyl)
_space_group_IT_number 2
_symmetry_cell_setting triclinic
_symmetry_space_group_name_Hall '-P 1'
_symmetry_space_group_name_H-M 'P -1'
_cell_angle_alpha 105.751(3)
_cell_angle_beta 90.578(4)
_cell_angle_gamma 109.872(4)
_cell_formula_units_Z 2
_cell_length_a 8.0473(17)
_cell_length_b 10.216(2)
_cell_length_c 12.347(3)
_cell_measurement_temperature 95(2)
_cell_volume 912.9(3)
_diffrn_ambient_temperature 95(2)
_exptl_crystal_density_diffrn 1.569
_cod_depositor_comments
;
 Updating bibliography.

 Antanas Vaitkus,
 2017-07-07

The following automatic conversions were performed:
'_symmetry_cell_setting' value 'Triclinic' changed to 'triclinic'
according to '/home/saulius/struct/CIF-dictionaries/cif_core.dic'
dictionary named 'cif_core.dic' version 2.4.1 from 2010-06-29.

Automatic conversion script
Id: cif_fix_enum 1527 2010-12-29 10:47:43Z saulius 
;
_cod_original_sg_symbol_H-M 'P 1'
_cod_database_code 4061053

loop_
_symmetry_equiv_pos_as_xyz
'x, y, z'
'-x, -y, -z'

loop_
_atom_site_label
_atom_site_type_symbol
_atom_site_fract_x
_atom_site_fract_y
_atom_site_fract_z
_atom_site_U_iso_or_equiv
_atom_site_adp_type
_atom_site_occupancy
_atom_site_symmetry_multiplicity
_atom_site_calc_flag
_atom_site_refinement_flags
_atom_site_disorder_assembly
_atom_site_disorder_group
Pd1 Pd 0.549958(18) 0.628210(14) 0.815785(11) 0.01282(6) Uani 1 1 d . . .
Cl1 Cl 0.84016(6) 0.70595(5) 0.90527(4) 0.02010(11) Uani 1 1 d . . .
C12 C 0.6677(3) 0.2247(2) 0.54109(19) 0.0217(4) Uani 1 1 d . . .
H12A H 0.7397 0.1615 0.5227 0.026 Uiso 1 1 calc R . .
H12B H 0.5914 0.2093 0.4720 0.026 Uiso 1 1 calc R . .
C2 C 0.2663(3) 0.5228(2) 0.81141(18) 0.0169(4) Uani 1 1 d . . .
H2 H 0.2236 0.4149 0.7765 0.020 Uiso 1 1 calc R . .
C1 C 0.2944(3) 0.6003(2) 0.73238(17) 0.0157(4) Uani 1 1 d . . .
H1 H 0.2685 0.5376 0.6519 0.019 Uiso 1 1 calc R . .
C9 C 0.5564(3) 0.4483(2) 0.69062(16) 0.0138(4) Uani 1 1 d . . .
H9 H 0.4316 0.3915 0.6542 0.017 Uiso 1 1 calc R . .
C14 C 0.6736(3) 0.4813(2) 0.59412(17) 0.0155(4) Uani 1 1 d . . .
H14 H 0.5936 0.4429 0.5214 0.019 Uiso 1 1 calc R . .
C5 C 0.4856(3) 0.7998(2) 0.97479(18) 0.0193(4) Uani 1 1 d . . .
H5 H 0.5698 0.8336 1.0452 0.023 Uiso 1 1 calc R . .
C17 C 0.3567(3) 0.1356(2) 0.60413(18) 0.0177(4) Uani 1 1 d . . .
C7 C 0.4405(3) 0.8787(2) 0.79985(18) 0.0211(4) Uani 1 1 d . . .
H7A H 0.5163 0.8941 0.7385 0.025 Uiso 1 1 calc R . .
H7B H 0.4076 0.9659 0.8284 0.025 Uiso 1 1 calc R . .
C6 C 0.5487(3) 0.8665(2) 0.89489(18) 0.0196(4) Uani 1 1 d . . .
H6 H 0.6694 0.9439 0.9176 0.024 Uiso 1 1 calc R . .
C15 C 0.8211(3) 0.3953(2) 0.71467(18) 0.0192(4) Uani 1 1 d . . .
H15A H 0.8799 0.3283 0.7256 0.023 Uiso 1 1 calc R . .
H15B H 0.8884 0.4958 0.7621 0.023 Uiso 1 1 calc R . .
C11 C 0.5543(3) 0.1937(2) 0.63859(18) 0.0176(4) Uani 1 1 d . . .
H11 H 0.5856 0.1213 0.6670 0.021 Uiso 1 1 calc R . .
C16 C 0.7850(3) 0.6411(2) 0.60858(18) 0.0202(4) Uani 1 1 d . . .
H16A H 0.8702 0.6792 0.6769 0.030 Uiso 1 1 calc R . .
H16B H 0.7067 0.6977 0.6158 0.030 Uiso 1 1 calc R . .
H16C H 0.8496 0.6488 0.5424 0.030 Uiso 1 1 calc R . .
C4 C 0.2926(3) 0.7326(2) 0.99054(17) 0.0208(4) Uani 1 1 d . . .
H4A H 0.2230 0.7814 0.9610 0.025 Uiso 1 1 calc R . .
H4B H 0.2809 0.7488 1.0724 0.025 Uiso 1 1 calc R . .
C10 C 0.6234(3) 0.3439(2) 0.73229(17) 0.0155(4) Uani 1 1 d . . .
H10 H 0.5984 0.3397 0.8107 0.019 Uiso 1 1 calc R . .
C13 C 0.7868(3) 0.3849(2) 0.58948(18) 0.0188(4) Uani 1 1 d . . .
H13 H 0.8972 0.4141 0.5517 0.023 Uiso 1 1 calc R . .
C8 C 0.2691(3) 0.7457(2) 0.74923(17) 0.0180(4) Uani 1 1 d . . .
H8A H 0.1758 0.7507 0.8001 0.022 Uiso 1 1 calc R . .
H8B H 0.2270 0.7504 0.6753 0.022 Uiso 1 1 calc R . .
C3 C 0.2153(3) 0.5679(2) 0.92938(18) 0.0204(4) Uani 1 1 d . . .
H3A H 0.2549 0.5165 0.9759 0.024 Uiso 1 1 calc R . .
H3B H 0.0840 0.5352 0.9250 0.024 Uiso 1 1 calc R . .
O1 O 0.2660(2) 0.11698(17) 0.69361(13) 0.0225(3) Uani 1 1 d . . .
O2 O 0.2852(2) 0.10965(17) 0.51098(13) 0.0242(3) Uani 1 1 d . . .
C18 C 0.0730(3) 0.0638(3) 0.6696(2) 0.0276(5) Uani 1 1 d . . .
H18A H 0.0300 -0.0343 0.6142 0.033 Uiso 1 1 calc R . .
H18B H 0.0366 0.1300 0.6374 0.033 Uiso 1 1 calc R . .
C19 C -0.0040(4) 0.0581(3) 0.7791(2) 0.0376(6) Uani 1 1 d . . .
H19A H 0.0303 -0.0097 0.8092 0.056 Uiso 1 1 calc R . .
H19B H -0.1339 0.0249 0.7659 0.056 Uiso 1 1 calc R . .
H19C H 0.0414 0.1554 0.8338 0.056 Uiso 1 1 calc R . .

loop_
_atom_site_aniso_label
_atom_site_aniso_U_11
_atom_site_aniso_U_22
_atom_site_aniso_U_33
_atom_site_aniso_U_23
_atom_site_aniso_U_13
_atom_site_aniso_U_12
Pd1 0.01122(9) 0.01372(9) 0.01317(9) 0.00261(6) 0.00159(6) 0.00502(6)
Cl1 0.0147(2) 0.0231(2) 0.0199(2) 0.00161(19) -0.00174(18) 0.00736(18)
C12 0.0243(10) 0.0168(9) 0.0235(10) 0.0026(8) 0.0072(8) 0.0090(8)
C2 0.0108(8) 0.0198(9) 0.0197(10) 0.0058(8) 0.0031(7) 0.0049(7)
C1 0.0125(8) 0.0196(9) 0.0143(9) 0.0034(7) 0.0006(7) 0.0063(7)
C9 0.0129(8) 0.0137(8) 0.0148(9) 0.0029(7) 0.0019(7) 0.0055(7)
C14 0.0168(9) 0.0160(9) 0.0147(9) 0.0042(7) 0.0033(7) 0.0073(7)
C5 0.0217(10) 0.0201(10) 0.0156(9) -0.0002(7) -0.0003(8) 0.0109(8)
C17 0.0201(9) 0.0102(8) 0.0222(10) 0.0046(7) 0.0012(8) 0.0047(7)
C7 0.0253(11) 0.0185(10) 0.0215(10) 0.0064(8) 0.0035(8) 0.0098(8)
C6 0.0208(10) 0.0142(9) 0.0209(10) -0.0010(7) 0.0006(8) 0.0074(8)
C15 0.0159(9) 0.0171(9) 0.0259(10) 0.0054(8) 0.0002(8) 0.0081(8)
C11 0.0184(9) 0.0143(9) 0.0215(10) 0.0052(7) 0.0016(8) 0.0075(7)
C16 0.0222(10) 0.0186(10) 0.0213(10) 0.0078(8) 0.0062(8) 0.0075(8)
C4 0.0239(10) 0.0307(11) 0.0134(9) 0.0076(8) 0.0048(8) 0.0158(9)
C10 0.0164(9) 0.0153(9) 0.0158(9) 0.0053(7) 0.0008(7) 0.0064(7)
C13 0.0166(9) 0.0178(9) 0.0231(10) 0.0048(8) 0.0075(8) 0.0083(8)
C8 0.0195(9) 0.0246(10) 0.0150(9) 0.0081(8) 0.0036(7) 0.0123(8)
C3 0.0178(10) 0.0284(11) 0.0194(10) 0.0118(8) 0.0059(8) 0.0099(8)
O1 0.0175(7) 0.0254(8) 0.0211(7) 0.0074(6) 0.0012(6) 0.0028(6)
O2 0.0250(8) 0.0239(8) 0.0212(8) 0.0067(6) -0.0013(6) 0.0057(6)
C18 0.0178(10) 0.0282(11) 0.0312(12) 0.0073(9) 0.0007(9) 0.0024(9)
C19 0.0272(13) 0.0428(15) 0.0358(14) 0.0113(12) 0.0097(11) 0.0038(11)

loop_
_geom_bond_atom_site_label_1
_geom_bond_atom_site_label_2
_geom_bond_distance
_geom_bond_site_symmetry_2
_geom_bond_publ_flag
Pd1 C9 2.0717(19) . ?
Pd1 C2 2.161(2) . ?
Pd1 C1 2.184(2) . ?
Pd1 Cl1 2.3486(7) . ?
Pd1 C6 2.367(2) . ?
Pd1 C5 2.442(2) . ?
C12 C13 1.531(3) . ?
C12 C11 1.554(3) . ?
C2 C1 1.390(3) . ?
C2 C3 1.509(3) . ?
C1 C8 1.526(3) . ?
C9 C10 1.542(3) . ?
C9 C14 1.565(3) . ?
C14 C16 1.531(3) . ?
C14 C13 1.544(3) . ?
C5 C6 1.354(3) . ?
C5 C4 1.508(3) . ?
C17 O2 1.201(3) . ?
C17 O1 1.351(3) . ?
C17 C11 1.507(3) . ?
C7 C6 1.511(3) . ?
C7 C8 1.545(3) . ?
C15 C10 1.535(3) . ?
C15 C13 1.536(3) . ?
C11 C10 1.564(3) . ?
C4 C3 1.542(3) . ?
O1 C18 1.458(3) . ?
C18 C19 1.500(3) . ?
